data_4132417
loop_
_publ_author_name
'Qi, Xiaoxu'
'Chen, Chaohuang'
'Hou, Chuanqi'
'Fu, Liang'
'Chen, Pinhong'
'Liu, Guosheng'

_publ_section_title
;
 Enantioselective Pd(II)-Catalyzed Intramolecular Oxidative 6- endo
 Aminoacetoxylation of Unactivated Alkenes.
;
_journal_issue 24
_journal_name_full 'Journal of the American Chemical Society'
_journal_page_first 7415
_journal_page_last 7419
_journal_paper_doi 10.1021/jacs.8b03767
_journal_volume 140
_journal_year 2018
_chemical_absolute_configuration ad
_chemical_formula_sum 'C17 H23 N O5 S'
_chemical_formula_weight 353.42
_space_group_crystal_system orthorhombic
_space_group_IT_number 19
_space_group_name_Hall 'P 2ac 2ab'
_space_group_name_H-M_alt 'P 21 21 21'
_atom_sites_solution_hydrogens geom
_audit_creation_method SHELXL-2013
_cell_angle_alpha 90
_cell_angle_beta 90
_cell_angle_gamma 90
_cell_formula_units_Z 4
_cell_length_a 5.65860(10)
_cell_length_b 12.5761(3)
_cell_length_c 25.2200(5)
_cell_measurement_reflns_used 8650
_cell_measurement_temperature 296(2)
_cell_measurement_theta_max 54.989
_cell_measurement_theta_min 4.573
_cell_volume 1794.73(6)
_computing_cell_refinement 'Bruker SAINT'
_computing_data_collection 'Bruker APEX2'
_computing_data_reduction 'Bruker SAINT'
_computing_molecular_graphics 'Bruker SHELXTL'
_computing_publication_material 'Bruker SHELXTL'
_computing_structure_refinement 'SHELXL-2013 (Sheldrick, 2013)'
_computing_structure_solution 'SHELXS-97 (Sheldrick 2008)'
_diffrn_ambient_temperature 296(2)
_diffrn_measured_fraction_theta_full 0.991
_diffrn_measured_fraction_theta_max 0.992
_diffrn_measurement_device_type 'Bruker APEX-II CCD'
_diffrn_measurement_method '\f and \w scans'
_diffrn_radiation_type MoK\a
_diffrn_radiation_wavelength 0.71073
_diffrn_reflns_av_R_equivalents 0.0345
_diffrn_reflns_av_unetI/netI 0.0251
_diffrn_reflns_Laue_measured_fraction_full 0.991
_diffrn_reflns_Laue_measured_fraction_max 0.992
_diffrn_reflns_limit_h_max 6
_diffrn_reflns_limit_h_min -6
_diffrn_reflns_limit_k_max 15
_diffrn_reflns_limit_k_min -15
_diffrn_reflns_limit_l_max 31
_diffrn_reflns_limit_l_min -31
_diffrn_reflns_number 18463
_diffrn_reflns_point_group_measured_fraction_full 0.994
_diffrn_reflns_point_group_measured_fraction_max 0.994
_diffrn_reflns_theta_full 25.242
_diffrn_reflns_theta_max 25.997
_diffrn_reflns_theta_min 2.287
_exptl_absorpt_coefficient_mu 0.206
_exptl_absorpt_correction_T_max 0.7456
_exptl_absorpt_correction_T_min 0.6724
_exptl_absorpt_correction_type multi-scan
_exptl_absorpt_process_details sadabs
_exptl_crystal_colour colorless
_exptl_crystal_density_diffrn 1.308
_exptl_crystal_description prismatic
_exptl_crystal_F_000 752
_exptl_crystal_size_max 0.180
_exptl_crystal_size_mid 0.150
_exptl_crystal_size_min 0.120
_refine_diff_density_max 0.207
_refine_diff_density_min -0.195
_refine_diff_density_rms 0.031
_refine_ls_abs_structure_details
; 
 Flack x determined using 1235 quotients [(I+)-(I-)]/[(I+)+(I-)] 
 (Parsons and Flack (2004), Acta Cryst. A60, s61). 
;
_refine_ls_abs_structure_Flack -0.01(3)
_refine_ls_extinction_method none
_refine_ls_goodness_of_fit_ref 1.058
_refine_ls_hydrogen_treatment constr
_refine_ls_matrix_type full
_refine_ls_number_parameters 220
_refine_ls_number_reflns 3489
_refine_ls_number_restraints 0
_refine_ls_restrained_S_all 1.058
_refine_ls_R_factor_all 0.0426
_refine_ls_R_factor_gt 0.0371
_refine_ls_shift/su_max 0.037
_refine_ls_shift/su_mean 0.002
_refine_ls_structure_factor_coef Fsqd
_refine_ls_weighting_details 'w=1/[\s^2^(Fo^2^)+(0.0500P)^2^+0.2812P] where P=(Fo^2^+2Fc^2^)/3'
_refine_ls_weighting_scheme calc
_refine_ls_wR_factor_gt 0.0921
_refine_ls_wR_factor_ref 0.0958
_reflns_Friedel_coverage 0.712
_reflns_Friedel_fraction_full 0.997
_reflns_Friedel_fraction_max 0.997
_reflns_number_gt 3165
_reflns_number_total 3489
_reflns_threshold_expression 'I > 2\s(I)'
_cod_data_source_file ja8b03767_si_006.cif
_cod_data_source_block mo_d8v17424_0m
_cod_database_code 4132417
_shelx_space_group_comment
; 
The symmetry employed for this shelxl refinement is uniquely defined 
by the following loop, which should always be used as a source of 
symmetry information in preference to the above space-group names. 
They are only intended as comments. 
;
_shelx_estimated_absorpt_t_min 0.964
_shelx_estimated_absorpt_t_max 0.976
_shelxl_version_number 2013-4

loop_
_space_group_symop_operation_xyz
'x, y, z'
'-x+1/2, -y, z+1/2'
'-x, y+1/2, -z+1/2'
'x+1/2, -y+1/2, -z'

loop_
_atom_site_label
_atom_site_type_symbol
_atom_site_fract_x
_atom_site_fract_y
_atom_site_fract_z
_atom_site_U_iso_or_equiv
_atom_site_adp_type
_atom_site_occupancy
_atom_site_site_symmetry_order
_atom_site_calc_flag
_atom_site_refinement_flags_posn
_atom_site_refinement_flags_adp
S1 S 0.86123(12) 0.46983(5) 0.52146(3) 0.0446(2) Uani 1 1 d . .
N1 N 0.6944(4) 0.50335(17) 0.47096(8) 0.0412(5) Uani 1 1 d . .
O1 O 0.3303(5) 0.73080(18) 0.42844(11) 0.0728(7) Uani 1 1 d . .
H1 H 0.4028 0.7833 0.4388 0.109 Uiso 1 1 calc R U
O2 O 0.6619(3) 0.44293(14) 0.35857(7) 0.0450(5) Uani 1 1 d . .
O3 O 0.4176(5) 0.4147(2) 0.29047(10) 0.0839(9) Uani 1 1 d . .
O4 O 0.9821(4) 0.37475(17) 0.50656(9) 0.0596(6) Uani 1 1 d . .
O5 O 0.9955(4) 0.56242(16) 0.53534(9) 0.0583(6) Uani 1 1 d . .
C1 C 0.5611(5) 0.6043(2) 0.47614(12) 0.0484(7) Uani 1 1 d . .
H1A H 0.6582 0.6570 0.4938 0.058 Uiso 1 1 calc R U
H1B H 0.4205 0.5927 0.4974 0.058 Uiso 1 1 calc R U
C2 C 0.5468(5) 0.4174(2) 0.44873(11) 0.0450(6) Uani 1 1 d . .
H2A H 0.4130 0.4044 0.4719 0.054 Uiso 1 1 calc R U
H2B H 0.6386 0.3525 0.4464 0.054 Uiso 1 1 calc R U
C3 C 0.4599(5) 0.4486(2) 0.39428(11) 0.0438(6) Uani 1 1 d . .
H3 H 0.3420 0.3964 0.3828 0.053 Uiso 1 1 calc R U
C4 C 0.3480(5) 0.5583(2) 0.39290(12) 0.0489(7) Uani 1 1 d . .
H4A H 0.1926 0.5543 0.4090 0.059 Uiso 1 1 calc R U
H4B H 0.3270 0.5794 0.3562 0.059 Uiso 1 1 calc R U
C5 C 0.4916(5) 0.6442(2) 0.42141(12) 0.0479(7) Uani 1 1 d . .
C6 C 0.7089(5) 0.6826(2) 0.39107(12) 0.0526(7) Uani 1 1 d . .
H6A H 0.7840 0.7385 0.4115 0.063 Uiso 1 1 calc R U
H6B H 0.8201 0.6242 0.3885 0.063 Uiso 1 1 calc R U
C7 C 0.6619(7) 0.7242(3) 0.33602(15) 0.0691(10) Uani 1 1 d . .
H7 H 0.5242 0.7633 0.3310 0.083 Uiso 1 1 calc R U
C8 C 0.7957(10) 0.7104(4) 0.29548(17) 0.0956(15) Uani 1 1 d . .
H8A H 0.9352 0.6718 0.2988 0.115 Uiso 1 1 calc R U
H8B H 0.7532 0.7389 0.2628 0.115 Uiso 1 1 calc R U
C9 C 0.6135(6) 0.4255(3) 0.30702(12) 0.0561(8) Uani 1 1 d . .
C10 C 0.8316(8) 0.4218(4) 0.27429(14) 0.0848(12) Uani 1 1 d . .
H10A H 0.8521 0.3514 0.2603 0.127 Uiso 1 1 calc R U
H10B H 0.9654 0.4400 0.2958 0.127 Uiso 1 1 calc R U
H10C H 0.8182 0.4715 0.2456 0.127 Uiso 1 1 calc R U
C11 C 0.6665(5) 0.4403(2) 0.57395(10) 0.0423(6) Uani 1 1 d . .
C12 C 0.5818(6) 0.5214(2) 0.60593(11) 0.0520(7) Uani 1 1 d . .
H12 H 0.6386 0.5904 0.6020 0.062 Uiso 1 1 calc R U
C13 C 0.4125(6) 0.4988(2) 0.64353(12) 0.0572(8) Uani 1 1 d . .
H13 H 0.3543 0.5533 0.6648 0.069 Uiso 1 1 calc R U
C14 C 0.3278(7) 0.3972(3) 0.65026(11) 0.0575(8) Uani 1 1 d . .
C15 C 0.4179(7) 0.3175(2) 0.61846(13) 0.0633(10) Uani 1 1 d . .
H15 H 0.3635 0.2483 0.6229 0.076 Uiso 1 1 calc R U
C16 C 0.5865(6) 0.3378(2) 0.58031(12) 0.0543(8) Uani 1 1 d . .
H16 H 0.6450 0.2832 0.5592 0.065 Uiso 1 1 calc R U
C17 C 0.1362(9) 0.3757(4) 0.69035(15) 0.0916(13) Uani 1 1 d . .
H17A H 0.0009 0.3460 0.6728 0.137 Uiso 1 1 calc R U
H17B H 0.0923 0.4410 0.7074 0.137 Uiso 1 1 calc R U
H17C H 0.1933 0.3263 0.7164 0.137 Uiso 1 1 calc R U

loop_
_atom_site_aniso_label
_atom_site_aniso_U_11
_atom_site_aniso_U_22
_atom_site_aniso_U_33
_atom_site_aniso_U_23
_atom_site_aniso_U_13
_atom_site_aniso_U_12
S1 0.0353(3) 0.0455(4) 0.0530(4) 0.0015(3) 0.0024(3) -0.0009(3)
N1 0.0428(12) 0.0359(11) 0.0448(12) -0.0011(9) 0.0047(10) 0.0009(9)
O1 0.0640(15) 0.0519(13) 0.1024(18) -0.0177(12) -0.0089(14) 0.0267(12)
O2 0.0395(10) 0.0468(10) 0.0486(10) -0.0038(8) 0.0042(9) 0.0042(9)
O3 0.0714(18) 0.118(2) 0.0624(15) -0.0211(14) -0.0108(13) -0.0028(16)
O4 0.0474(12) 0.0581(13) 0.0732(14) 0.0021(11) 0.0071(10) 0.0134(11)
O5 0.0451(11) 0.0590(13) 0.0709(14) 0.0028(10) -0.0039(10) -0.0138(10)
C1 0.0485(15) 0.0424(14) 0.0543(16) -0.0117(13) 0.0016(14) 0.0067(12)
C2 0.0455(15) 0.0387(14) 0.0510(15) -0.0037(12) 0.0069(13) -0.0044(12)
C3 0.0343(13) 0.0416(15) 0.0554(16) -0.0072(12) 0.0020(12) -0.0048(11)
C4 0.0306(13) 0.0528(16) 0.0633(17) -0.0065(13) -0.0018(14) 0.0053(13)
C5 0.0416(15) 0.0364(14) 0.0659(18) -0.0070(12) -0.0061(13) 0.0128(13)
C6 0.0509(17) 0.0414(16) 0.0657(18) 0.0032(13) -0.0122(14) -0.0035(13)
C7 0.065(2) 0.0560(19) 0.086(2) 0.0230(17) -0.015(2) -0.0068(18)
C8 0.111(4) 0.103(3) 0.072(2) 0.032(2) -0.009(3) -0.025(3)
C9 0.060(2) 0.0559(18) 0.0526(17) -0.0051(13) 0.0029(16) 0.0066(16)
C10 0.084(3) 0.109(3) 0.061(2) -0.007(2) 0.020(2) 0.012(3)
C11 0.0469(15) 0.0366(14) 0.0433(13) 0.0017(10) -0.0026(13) -0.0038(12)
C12 0.068(2) 0.0364(14) 0.0511(15) -0.0045(12) 0.0025(14) -0.0046(14)
C13 0.073(2) 0.0513(17) 0.0469(15) -0.0057(13) 0.0079(15) 0.0068(16)
C14 0.065(2) 0.0638(19) 0.0434(15) 0.0034(13) 0.0058(15) -0.0098(18)
C15 0.087(3) 0.0448(17) 0.0585(18) -0.0009(14) 0.0077(17) -0.0207(17)
C16 0.077(2) 0.0367(15) 0.0496(16) -0.0035(12) 0.0086(15) -0.0047(15)
C17 0.099(3) 0.103(3) 0.072(2) 0.003(2) 0.031(3) -0.015(3)

loop_
_atom_type_symbol
_atom_type_description
_atom_type_scat_dispersion_real
_atom_type_scat_dispersion_imag
_atom_type_scat_source
C C 0.0033 0.0016 'International Tables Vol C Tables 4.2.6.8 and 6.1.1.4'
H H 0.0000 0.0000 'International Tables Vol C Tables 4.2.6.8 and 6.1.1.4'
N N 0.0061 0.0033 'International Tables Vol C Tables 4.2.6.8 and 6.1.1.4'
O O 0.0106 0.0060 'International Tables Vol C Tables 4.2.6.8 and 6.1.1.4'
S S 0.1246 0.1234 'International Tables Vol C Tables 4.2.6.8 and 6.1.1.4'

loop_
_geom_angle_atom_site_label_1
_geom_angle_atom_site_label_2
_geom_angle_atom_site_label_3
_geom_angle
O4 S1 O5 119.37(13)
O4 S1 N1 106.66(12)
O5 S1 N1 106.61(12)
O4 S1 C11 108.72(13)
O5 S1 C11 108.59(13)
N1 S1 C11 106.12(13)
C2 N1 C1 111.8(2)
C2 N1 S1 115.62(17)
C1 N1 S1 116.40(17)
C5 O1 H1 109.5
C9 O2 C3 116.5(2)
N1 C1 C5 109.5(2)
N1 C1 H1A 109.8
C5 C1 H1A 109.8
N1 C1 H1B 109.8
C5 C1 H1B 109.8
H1A C1 H1B 108.2
N1 C2 C3 109.9(2)
N1 C2 H2A 109.7
C3 C2 H2A 109.7
N1 C2 H2B 109.7
C3 C2 H2B 109.7
H2A C2 H2B 108.2
O2 C3 C2 107.1(2)
O2 C3 C4 110.9(2)
C2 C3 C4 113.1(2)
O2 C3 H3 108.5
C2 C3 H3 108.5
C4 C3 H3 108.5
C3 C4 C5 114.1(2)
C3 C4 H4A 108.7
C5 C4 H4A 108.7
C3 C4 H4B 108.7
C5 C4 H4B 108.7
H4A C4 H4B 107.6
O1 C5 C1 107.7(2)
O1 C5 C6 109.5(2)
C1 C5 C6 110.6(2)
O1 C5 C4 104.9(2)
C1 C5 C4 109.3(2)
C6 C5 C4 114.6(2)
C7 C6 C5 115.4(3)
C7 C6 H6A 108.4
C5 C6 H6A 108.4
C7 C6 H6B 108.4
C5 C6 H6B 108.4
H6A C6 H6B 107.5
C8 C7 C6 125.6(4)
C8 C7 H7 117.2
C6 C7 H7 117.2
C7 C8 H8A 120.0
C7 C8 H8B 120.0
H8A C8 H8B 120.0
O3 C9 O2 123.1(3)
O3 C9 C10 125.1(3)
O2 C9 C10 111.9(3)
C9 C10 H10A 109.5
C9 C10 H10B 109.5
H10A C10 H10B 109.5
C9 C10 H10C 109.5
H10A C10 H10C 109.5
H10B C10 H10C 109.5
C16 C11 C12 120.5(3)
C16 C11 S1 119.4(2)
C12 C11 S1 119.9(2)
C13 C12 C11 119.3(3)
C13 C12 H12 120.3
C11 C12 H12 120.3
C14 C13 C12 121.3(3)
C14 C13 H13 119.4
C12 C13 H13 119.4
C13 C14 C15 118.3(3)
C13 C14 C17 120.0(3)
C15 C14 C17 121.6(3)
C16 C15 C14 121.7(3)
C16 C15 H15 119.1
C14 C15 H15 119.1
C11 C16 C15 118.9(3)
C11 C16 H16 120.6
C15 C16 H16 120.6
C14 C17 H17A 109.5
C14 C17 H17B 109.5
H17A C17 H17B 109.5
C14 C17 H17C 109.5
H17A C17 H17C 109.5
H17B C17 H17C 109.5

loop_
_geom_bond_atom_site_label_1
_geom_bond_atom_site_label_2
_geom_bond_distance
S1 O4 1.428(2)
S1 O5 1.434(2)
S1 N1 1.640(2)
S1 C11 1.762(3)
N1 C2 1.476(3)
N1 C1 1.482(3)
O1 C5 1.432(3)
O1 H1 0.8200
O2 C9 1.347(4)
O2 C3 1.457(3)
O3 C9 1.192(4)
C1 C5 1.520(4)
C1 H1A 0.9700
C1 H1B 0.9700
C2 C3 1.510(4)
C2 H2A 0.9700
C2 H2B 0.9700
C3 C4 1.519(4)
C3 H3 0.9800
C4 C5 1.530(4)
C4 H4A 0.9700
C4 H4B 0.9700
C5 C6 1.527(4)
C6 C7 1.507(4)
C6 H6A 0.9700
C6 H6B 0.9700
C7 C8 1.284(6)
C7 H7 0.9300
C8 H8A 0.9300
C8 H8B 0.9300
C9 C10 1.485(5)
C10 H10A 0.9600
C10 H10B 0.9600
C10 H10C 0.9600
C11 C16 1.376(4)
C11 C12 1.386(4)
C12 C13 1.378(4)
C12 H12 0.9300
C13 C14 1.376(4)
C13 H13 0.9300
C14 C15 1.382(4)
C14 C17 1.507(5)
C15 C16 1.379(4)
C15 H15 0.9300
C16 H16 0.9300
C17 H17A 0.9600
C17 H17B 0.9600
C17 H17C 0.9600

loop_
_geom_hbond_atom_site_label_D
_geom_hbond_atom_site_label_H
_geom_hbond_atom_site_label_A
_geom_hbond_distance_DH
_geom_hbond_distance_HA
_geom_hbond_distance_DA
_geom_hbond_angle_DHA
_geom_hbond_site_symmetry_A
C12 H12 O1 0.93 2.61 3.527(4) 167.7 4_566
C10 H10B O3 0.96 2.58 3.342(5) 136.3 1_655
C6 H6B O2 0.97 2.56 3.135(3) 117.8 .
C2 H2A O4 0.97 2.62 3.553(4) 162.3 1_455
C1 H1B O5 0.97 2.62 3.571(4) 167.9 1_455
C1 H1A O1 0.97 2.60 3.524(4) 158.2 4_566
O1 H1 O5 0.82 2.11 2.910(3) 164.1 4_466
O1 H1 O5 0.82 2.11 2.910(3) 164.1 4_466
C12 H12 O1 0.93 2.61 3.527(4) 167.7 4_566
C10 H10B O3 0.96 2.58 3.342(5) 136.3 1_655
C6 H6B O2 0.97 2.56 3.135(3) 117.8 .
C2 H2A O4 0.97 2.62 3.553(4) 162.3 1_455
C1 H1B O5 0.97 2.62 3.571(4) 167.9 1_455
C1 H1A O1 0.97 2.60 3.524(4) 158.2 4_566
C1 H1A O1 0.97 2.60 3.524(4) 158.2 4_566
C1 H1B O5 0.97 2.62 3.571(4) 167.9 1_455
C2 H2A O4 0.97 2.62 3.553(4) 162.3 1_455
C6 H6B O2 0.97 2.56 3.135(3) 117.8 .
C10 H10B O3 0.96 2.58 3.342(5) 136.3 1_655
C12 H12 O1 0.93 2.61 3.527(4) 167.7 4_566
O1 H1 O5 0.82 2.11 2.910(3) 164.1 4_466

loop_
_geom_torsion_atom_site_label_1
_geom_torsion_atom_site_label_2
_geom_torsion_atom_site_label_3
_geom_torsion_atom_site_label_4
_geom_torsion
O4 S1 N1 C2 49.1(2)
O5 S1 N1 C2 177.67(18)
C11 S1 N1 C2 -66.7(2)
O4 S1 N1 C1 -176.58(19)
O5 S1 N1 C1 -48.0(2)
C11 S1 N1 C1 67.6(2)
C2 N1 C1 C5 -64.7(3)
S1 N1 C1 C5 159.34(19)
C1 N1 C2 C3 60.2(3)
S1 N1 C2 C3 -163.47(18)
C9 O2 C3 C2 154.3(2)
C9 O2 C3 C4 -81.9(3)
N1 C2 C3 O2 72.3(3)
N1 C2 C3 C4 -50.2(3)
O2 C3 C4 C5 -73.8(3)
C2 C3 C4 C5 46.5(3)
N1 C1 C5 O1 170.3(2)
N1 C1 C5 C6 -70.1(3)
N1 C1 C5 C4 56.9(3)
C3 C4 C5 O1 -164.3(2)
C3 C4 C5 C1 -49.1(3)
C3 C4 C5 C6 75.6(3)
O1 C5 C6 C7 -61.5(3)
C1 C5 C6 C7 180.0(2)
C4 C5 C6 C7 55.9(3)
C5 C6 C7 C8 -142.3(4)
C3 O2 C9 O3 -0.2(5)
C3 O2 C9 C10 179.7(3)
O4 S1 C11 C16 -24.0(3)
O5 S1 C11 C16 -155.3(3)
N1 S1 C11 C16 90.4(3)
O4 S1 C11 C12 160.8(2)
O5 S1 C11 C12 29.4(3)
N1 S1 C11 C12 -84.8(3)
C16 C11 C12 C13 -1.3(5)
S1 C11 C12 C13 173.8(2)
C11 C12 C13 C14 0.6(5)
C12 C13 C14 C15 0.4(5)
C12 C13 C14 C17 -177.8(3)
C13 C14 C15 C16 -0.7(5)
C17 C14 C15 C16 177.4(4)
C12 C11 C16 C15 1.0(5)
S1 C11 C16 C15 -174.2(3)
C14 C15 C16 C11 0.1(5)
